data_7055776
loop_
_publ_author_name
'Vrdoljak, Vi\<snja'
'Pavlovi\'c, Gordana'
'Maltar-Strme\<cki, Nadica'
'Cindri\'c, Marina'

_publ_section_title
;
 Copper(ii) hydrazone complexes with different nuclearities and
 geometries: synthetic methods and ligand substituent effects
;
_journal_issue 11
_journal_name_full 'New J. Chem.'
_journal_page_first 9263
_journal_paper_doi 10.1039/C6NJ01036A
_journal_volume 40
_journal_year 2016
_chemical_formula_moiety 'C28 H20 Cu2 N4 O6'
_chemical_formula_sum 'C28 H20 Cu2 N4 O6'
_chemical_formula_weight 635.56
_chemical_name_systematic
;
 ?
;
_space_group_crystal_system monoclinic
_space_group_IT_number 14
_space_group_name_Hall '-P 2yn'
_space_group_name_H-M_alt 'P 1 21/n 1'
_symmetry_space_group_name_Hall '-P 2yn'
_symmetry_space_group_name_H-M 'P 1 21/n 1'
_atom_sites_solution_hydrogens mixed
_audit_creation_method SHELXL-2014
_audit_update_record
;
2016-03-24 deposited with the CCDC.
2016-09-20 downloaded from the CCDC.
;
_cell_angle_alpha 90
_cell_angle_beta 94.13(3)
_cell_angle_gamma 90
_cell_formula_units_Z 2
_cell_length_a 6.660(3)
_cell_length_b 17.170(6)
_cell_length_c 10.738(3)
_cell_measurement_reflns_used 785
_cell_measurement_temperature 296(2)
_cell_measurement_theta_max 28.8618
_cell_measurement_theta_min 4.4769
_cell_volume 1224.7(8)
_computing_cell_refinement 'CrysAlisPro, Oxford Diffraction Ltd.,Version 1.171.34.44'
_computing_data_collection 'CrysAlisPro, Oxford Diffraction Ltd.,Version 1.171.34.44'
_computing_data_reduction 'CrysAlisPro, Oxford Diffraction Ltd.,Version 1.171.34.44'
_computing_molecular_graphics 'MERCURY 3.6. (CCDC, 2015)'
_computing_publication_material 'SHELXL-2014 (Sheldrick, 2014)'
_computing_structure_refinement 'SHELXL-2014 (Sheldrick, 2014)'
_computing_structure_solution 'SHELXLS-2014 (Sheldrick, 2014)'
_diffrn_ambient_temperature 296(2)
_diffrn_measured_fraction_theta_full 0.993
_diffrn_measured_fraction_theta_max 0.981
_diffrn_measurement_device_type 'Xcalibur, Sapphire3'
_diffrn_measurement_method '\w scans'
_diffrn_radiation_type MoK\a
_diffrn_radiation_wavelength 0.71073
_diffrn_reflns_av_R_equivalents 0.0274
_diffrn_reflns_av_unetI/netI 0.0347
_diffrn_reflns_Laue_measured_fraction_full 0.993
_diffrn_reflns_Laue_measured_fraction_max 0.981
_diffrn_reflns_limit_h_max 8
_diffrn_reflns_limit_h_min -8
_diffrn_reflns_limit_k_max 21
_diffrn_reflns_limit_k_min -21
_diffrn_reflns_limit_l_max 13
_diffrn_reflns_limit_l_min -13
_diffrn_reflns_number 7313
_diffrn_reflns_point_group_measured_fraction_full 0.993
_diffrn_reflns_point_group_measured_fraction_max 0.981
_diffrn_reflns_theta_full 25.242
_diffrn_reflns_theta_max 26.998
_diffrn_reflns_theta_min 4.222
_diffrn_source 'Enhance (Mo) X-ray Source'
_exptl_absorpt_coefficient_mu 1.791
_exptl_absorpt_correction_T_max 1.00000
_exptl_absorpt_correction_T_min 0.19372
_exptl_absorpt_correction_type multi-scan
_exptl_absorpt_process_details
;
CrysAlisPro, Oxford Diffraction Ltd.,
Version 1.171.34.44. Empirical absorption 
correction using spherical harmonics,
implemented in SCALE3 ABSPACK scaling algorithm.
;
_exptl_crystal_colour 'dark green'
_exptl_crystal_density_diffrn 1.724
_exptl_crystal_description plate
_exptl_crystal_F_000 644
_exptl_crystal_size_max 0.54
_exptl_crystal_size_mid 0.18
_exptl_crystal_size_min 0.09
_refine_diff_density_max 0.326
_refine_diff_density_min -0.344
_refine_diff_density_rms 0.061
_refine_ls_extinction_method none
_refine_ls_goodness_of_fit_ref 1.031
_refine_ls_hydrogen_treatment mixed
_refine_ls_matrix_type full
_refine_ls_number_parameters 184
_refine_ls_number_reflns 2627
_refine_ls_number_restraints 1
_refine_ls_restrained_S_all 1.031
_refine_ls_R_factor_all 0.0430
_refine_ls_R_factor_gt 0.0308
_refine_ls_shift/su_max 0.001
_refine_ls_shift/su_mean 0.000
_refine_ls_structure_factor_coef Fsqd
_refine_ls_weighting_details 'w=1/[\s^2^(Fo^2^)+(0.0373P)^2^+0.0884P] where P=(Fo^2^+2Fc^2^)/3'
_refine_ls_weighting_scheme calc
_refine_ls_wR_factor_gt 0.0696
_refine_ls_wR_factor_ref 0.0735
_reflns_Friedel_coverage 0.000
_reflns_number_gt 2188
_reflns_number_total 2627
_reflns_threshold_expression 'I > 2\s(I)'
_cod_data_source_file c6nj01036a2.cif
_cod_data_source_block 1beta
_cod_depositor_comments 'Adding full bibliography for 7055776--7055782.cif.'
_cod_original_cell_volume 1224.6(7)
_cod_database_code 7055776
_shelx_space_group_comment
;
The symmetry employed for this shelxl refinement is uniquely defined
by the following loop, which should always be used as a source of
symmetry information in preference to the above space-group names.
They are only intended as comments.
;
_shelxl_version_number 2014-3

loop_
_space_group_symop_operation_xyz
'x, y, z'
'-x+1/2, y+1/2, -z+1/2'
'-x, -y, -z'
'x-1/2, -y-1/2, z-1/2'

loop_
_atom_site_label
_atom_site_type_symbol
_atom_site_fract_x
_atom_site_fract_y
_atom_site_fract_z
_atom_site_U_iso_or_equiv
_atom_site_adp_type
_atom_site_occupancy
_atom_site_site_symmetry_order
_atom_site_calc_flag
_atom_site_refinement_flags_posn
_atom_site_refinement_flags_adp
Cu1 Cu 0.69827(4) 0.03921(2) 0.99111(2) 0.02530(10) Uani 1 1 d . .
N1 N 0.8810(3) 0.04517(10) 0.86179(16) 0.0249(4) Uani 1 1 d . .
N2 N 1.0540(3) 0.09002(11) 0.89197(16) 0.0275(4) Uani 1 1 d . .
O1 O 0.8888(2) 0.11104(9) 1.07017(14) 0.0299(4) Uani 1 1 d . .
O2 O 0.5035(2) -0.02096(9) 0.88871(13) 0.0267(3) Uani 1 1 d . .
O3 O 1.6511(2) 0.32689(11) 1.18480(15) 0.0403(4) Uani 1 1 d D .
C1 C 1.0385(3) 0.12338(12) 1.00233(19) 0.0241(4) Uani 1 1 d . .
C2 C 1.1980(3) 0.17713(12) 1.04926(19) 0.0244(5) Uani 1 1 d . .
C7 C 1.3734(3) 0.18876(13) 0.9862(2) 0.0279(5) Uani 1 1 d . .
H7 H 1.3892 0.1623 0.9120 0.034 Uiso 1 1 calc R U
C6 C 1.5220(3) 0.23855(13) 1.0328(2) 0.0290(5) Uani 1 1 d . .
H6 H 1.6374 0.2454 0.9901 0.035 Uiso 1 1 calc R U
C5 C 1.5002(3) 0.27899(13) 1.14386(19) 0.0278(5) Uani 1 1 d . .
C4 C 1.3246(3) 0.26836(14) 1.2061(2) 0.0328(5) Uani 1 1 d . .
H4 H 1.3075 0.2955 1.2795 0.039 Uiso 1 1 calc R U
C3 C 1.1778(3) 0.21815(13) 1.1595(2) 0.0307(5) Uani 1 1 d . .
H3 H 1.0625 0.2114 1.2024 0.037 Uiso 1 1 calc R U
C8 C 0.8658(3) 0.01187(13) 0.7544(2) 0.0292(5) Uani 1 1 d . .
H8 H 0.9724 0.0178 0.7038 0.035 Uiso 1 1 calc R U
C9 C 0.6976(3) -0.03374(12) 0.7066(2) 0.0268(5) Uani 1 1 d . .
C10 C 0.5211(3) -0.04768(12) 0.77059(19) 0.0247(5) Uani 1 1 d . .
C11 C 0.3667(4) -0.09005(14) 0.7098(2) 0.0350(6) Uani 1 1 d . .
H11 H 0.2498 -0.0990 0.7500 0.042 Uiso 1 1 calc R U
C12 C 0.3811(4) -0.11927(15) 0.5918(2) 0.0397(6) Uani 1 1 d . .
H12 H 0.2739 -0.1471 0.5534 0.048 Uiso 1 1 calc R U
C13 C 0.5546(4) -0.10781(15) 0.5286(2) 0.0403(6) Uani 1 1 d . .
H13 H 0.5654 -0.1286 0.4494 0.048 Uiso 1 1 calc R U
C14 C 0.7078(4) -0.06546(15) 0.5857(2) 0.0356(6) Uani 1 1 d . .
H14 H 0.8232 -0.0571 0.5436 0.043 Uiso 1 1 calc R U
H3O H 1.624(4) 0.3519(13) 1.2453(16) 0.043 Uiso 1 1 d D U

loop_
_atom_site_aniso_label
_atom_site_aniso_U_11
_atom_site_aniso_U_22
_atom_site_aniso_U_33
_atom_site_aniso_U_23
_atom_site_aniso_U_13
_atom_site_aniso_U_12
Cu1 0.02158(16) 0.02944(16) 0.02547(15) -0.00380(12) 0.00574(10) -0.00307(12)
N1 0.0202(9) 0.0268(9) 0.0279(9) 0.0002(8) 0.0028(7) -0.0012(8)
N2 0.0240(10) 0.0299(10) 0.0291(9) -0.0016(8) 0.0044(7) -0.0044(8)
O1 0.0251(8) 0.0337(9) 0.0319(8) -0.0070(7) 0.0092(6) -0.0063(7)
O2 0.0241(8) 0.0326(8) 0.0241(7) -0.0066(7) 0.0059(6) -0.0036(7)
O3 0.0332(10) 0.0531(11) 0.0359(9) -0.0180(9) 0.0112(7) -0.0163(9)
C1 0.0227(11) 0.0221(11) 0.0274(11) 0.0039(9) 0.0009(8) 0.0025(9)
C2 0.0233(11) 0.0229(11) 0.0269(11) 0.0033(9) 0.0009(8) 0.0023(9)
C7 0.0261(12) 0.0318(12) 0.0262(10) -0.0027(10) 0.0046(9) 0.0019(10)
C6 0.0236(12) 0.0345(12) 0.0299(11) -0.0007(10) 0.0079(9) -0.0012(10)
C5 0.0238(12) 0.0312(12) 0.0285(11) 0.0004(10) 0.0021(9) -0.0024(10)
C4 0.0343(13) 0.0381(13) 0.0274(11) -0.0081(10) 0.0111(9) -0.0059(11)
C3 0.0272(12) 0.0363(12) 0.0298(11) -0.0021(10) 0.0101(9) -0.0046(11)
C8 0.0279(12) 0.0355(12) 0.0254(11) -0.0001(10) 0.0092(9) -0.0001(10)
C9 0.0283(12) 0.0278(11) 0.0245(10) -0.0002(9) 0.0034(9) 0.0000(10)
C10 0.0274(12) 0.0240(11) 0.0229(10) -0.0022(9) 0.0029(8) 0.0019(9)
C11 0.0315(13) 0.0438(14) 0.0304(12) -0.0055(11) 0.0074(10) -0.0066(12)
C12 0.0393(14) 0.0452(15) 0.0343(12) -0.0103(12) 0.0002(10) -0.0095(13)
C13 0.0447(15) 0.0484(15) 0.0283(12) -0.0141(11) 0.0072(10) -0.0056(13)
C14 0.0360(14) 0.0426(13) 0.0296(12) -0.0069(11) 0.0120(10) -0.0033(12)

loop_
_atom_type_symbol
_atom_type_description
_atom_type_scat_dispersion_real
_atom_type_scat_dispersion_imag
_atom_type_scat_source
C C 0.0033 0.0016 'International Tables Vol C Tables 4.2.6.8 and 6.1.1.4'
H H 0.0000 0.0000 'International Tables Vol C Tables 4.2.6.8 and 6.1.1.4'
N N 0.0061 0.0033 'International Tables Vol C Tables 4.2.6.8 and 6.1.1.4'
O O 0.0106 0.0060 'International Tables Vol C Tables 4.2.6.8 and 6.1.1.4'
Cu Cu 0.3201 1.2651 'International Tables Vol C Tables 4.2.6.8 and 6.1.1.4'

loop_
_geom_angle_atom_site_label_1
_geom_angle_atom_site_label_2
_geom_angle_atom_site_label_3
_geom_angle
_geom_angle_site_symmetry_1
_geom_angle_site_symmetry_3
N1 Cu1 O1 81.50(7) . .
N1 Cu1 O2 92.95(7) . .
O1 Cu1 O2 170.49(6) . .
N1 Cu1 O2 172.33(7) . 3_657
O1 Cu1 O2 105.94(6) . 3_657
O2 Cu1 O2 79.93(7) . 3_657
N1 Cu1 Cu1 133.06(6) . 3_657
O1 Cu1 Cu1 145.14(5) . 3_657
O2 Cu1 Cu1 40.17(4) . 3_657
O2 Cu1 Cu1 39.76(5) 3_657 3_657
C8 N1 N2 117.50(17) . .
C8 N1 Cu1 127.90(16) . .
N2 N1 Cu1 114.58(13) . .
C1 N2 N1 109.11(16) . .
C1 O1 Cu1 111.54(13) . .
C10 O2 Cu1 127.52(14) . .
C10 O2 Cu1 132.12(14) . 3_657
Cu1 O2 Cu1 100.07(7) . 3_657
C5 O3 H3O 112.2(18) . .
O1 C1 N2 123.02(19) . .
O1 C1 C2 118.52(18) . .
N2 C1 C2 118.46(18) . .
C3 C2 C7 118.2(2) . .
C3 C2 C1 119.84(19) . .
C7 C2 C1 121.99(19) . .
C6 C7 C2 121.0(2) . .
C6 C7 H7 119.5 . .
C2 C7 H7 119.5 . .
C7 C6 C5 120.2(2) . .
C7 C6 H6 119.9 . .
C5 C6 H6 119.9 . .
O3 C5 C6 117.45(18) . .
O3 C5 C4 123.5(2) . .
C6 C5 C4 119.0(2) . .
C3 C4 C5 120.4(2) . .
C3 C4 H4 119.8 . .
C5 C4 H4 119.8 . .
C4 C3 C2 121.2(2) . .
C4 C3 H3 119.4 . .
C2 C3 H3 119.4 . .
N1 C8 C9 125.1(2) . .
N1 C8 H8 117.5 . .
C9 C8 H8 117.5 . .
C14 C9 C10 118.3(2) . .
C14 C9 C8 116.9(2) . .
C10 C9 C8 124.81(19) . .
O2 C10 C11 120.35(19) . .
O2 C10 C9 121.50(19) . .
C11 C10 C9 118.15(19) . .
C12 C11 C10 121.9(2) . .
C12 C11 H11 119.1 . .
C10 C11 H11 119.1 . .
C11 C12 C13 120.8(2) . .
C11 C12 H12 119.6 . .
C13 C12 H12 119.6 . .
C14 C13 C12 118.4(2) . .
C14 C13 H13 120.8 . .
C12 C13 H13 120.8 . .
C13 C14 C9 122.3(2) . .
C13 C14 H14 118.8 . .
C9 C14 H14 118.8 . .

loop_
_geom_bond_atom_site_label_1
_geom_bond_atom_site_label_2
_geom_bond_distance
_geom_bond_site_symmetry_2
Cu1 N1 1.9140(18) .
Cu1 O1 1.9226(16) .
Cu1 O2 1.9376(16) .
Cu1 O2 1.9540(15) 3_657
Cu1 Cu1 2.9827(11) 3_657
N1 C8 1.284(3) .
N1 N2 1.404(2) .
N2 C1 1.327(3) .
O1 C1 1.294(2) .
O2 C10 1.362(2) .
O2 Cu1 1.9540(15) 3_657
O3 C5 1.348(3) .
O3 H3O 0.811(10) .
C1 C2 1.469(3) .
C2 C3 1.393(3) .
C2 C7 1.406(3) .
C7 C6 1.374(3) .
C7 H7 0.9300 .
C6 C5 1.397(3) .
C6 H6 0.9300 .
C5 C4 1.400(3) .
C4 C3 1.371(3) .
C4 H4 0.9300 .
C3 H3 0.9300 .
C8 C9 1.431(3) .
C8 H8 0.9300 .
C9 C14 1.414(3) .
C9 C10 1.424(3) .
C10 C11 1.384(3) .
C11 C12 1.373(3) .
C11 H11 0.9300 .
C12 C13 1.395(3) .
C12 H12 0.9300 .
C13 C14 1.362(3) .
C13 H13 0.9300 .
C14 H14 0.9300 .

loop_
_geom_hbond_atom_site_label_D
_geom_hbond_atom_site_label_H
_geom_hbond_atom_site_label_A
_geom_hbond_distance_DH
_geom_hbond_distance_HA
_geom_hbond_distance_DA
_geom_hbond_angle_DHA
_geom_hbond_site_symmetry_A
O3 H3O N2 0.811(10) 1.948(10) 2.758(2) 179(3) 4_666
C11 H11 O1 0.93 2.21 3.031(3) 147.0 3_657

loop_
_geom_torsion_atom_site_label_1
_geom_torsion_atom_site_label_2
_geom_torsion_atom_site_label_3
_geom_torsion_atom_site_label_4
_geom_torsion
_geom_torsion_site_symmetry_1
C8 N1 N2 C1 176.40(19) .
Cu1 N1 N2 C1 -5.3(2) .
Cu1 O1 C1 N2 0.3(3) .
Cu1 O1 C1 C2 179.92(14) .
N1 N2 C1 O1 3.3(3) .
N1 N2 C1 C2 -176.33(17) .
O1 C1 C2 C3 -5.1(3) .
N2 C1 C2 C3 174.5(2) .
O1 C1 C2 C7 174.68(19) .
N2 C1 C2 C7 -5.7(3) .
C3 C2 C7 C6 0.7(3) .
C1 C2 C7 C6 -179.12(19) .
C2 C7 C6 C5 -0.4(3) .
C7 C6 C5 O3 179.9(2) .
C7 C6 C5 C4 -0.5(3) .
O3 C5 C4 C3 -179.5(2) .
C6 C5 C4 C3 0.9(3) .
C5 C4 C3 C2 -0.6(4) .
C7 C2 C3 C4 -0.2(3) .
C1 C2 C3 C4 179.6(2) .
N2 N1 C8 C9 -177.84(19) .
Cu1 N1 C8 C9 4.2(3) .
N1 C8 C9 C14 179.6(2) .
N1 C8 C9 C10 1.1(4) .
Cu1 O2 C10 C11 -179.87(16) .
Cu1 O2 C10 C11 7.7(3) 3_657
Cu1 O2 C10 C9 0.7(3) .
Cu1 O2 C10 C9 -171.80(15) 3_657
C14 C9 C10 O2 178.0(2) .
C8 C9 C10 O2 -3.5(3) .
C14 C9 C10 C11 -1.5(3) .
C8 C9 C10 C11 177.0(2) .
O2 C10 C11 C12 -178.6(2) .
C9 C10 C11 C12 0.9(3) .
C10 C11 C12 C13 0.6(4) .
C11 C12 C13 C14 -1.4(4) .
C12 C13 C14 C9 0.8(4) .
C10 C9 C14 C13 0.7(4) .
C8 C9 C14 C13 -177.9(2) .
